data_1555248
loop_
_publ_author_name
'Yu, Zhunzhun'
'Li, Yongfeng'
'Zhang, Peichao'
'Liu, Lu'
'Zhang, Junliang'

_publ_section_title
;
 Ligand and counteranion enabled regiodivergent C-H bond functionalization
 of naphthols with \a-aryl-\a-diazoesters.
;
_journal_issue 26
_journal_name_full 'Chemical science'
_journal_page_first 6553
_journal_page_last 6559
_journal_paper_doi 10.1039/c9sc01657k
_journal_volume 10
_journal_year 2019
_chemical_formula_sum 'C18 H12 O2'
_chemical_formula_weight 260.28
_space_group_IT_number 14
_space_group_name_Hall '-P 2ybc'
_space_group_name_H-M_alt 'P 1 21/c 1'
_symmetry_cell_setting monoclinic
_symmetry_space_group_name_H-M 'P 1 21/c 1'
_atom_sites_solution_hydrogens geom
_atom_sites_solution_primary direct
_atom_sites_solution_secondary difmap
_audit_creation_method SHELXL-97
_audit_update_record
;
2018-02-07 deposited with the CCDC.	2019-05-27 downloaded from the CCDC.
;
_cell_angle_alpha 90.00
_cell_angle_beta 98.387(3)
_cell_angle_gamma 90.00
_cell_formula_units_Z 4
_cell_length_a 11.0083(11)
_cell_length_b 17.6321(17)
_cell_length_c 6.9894(7)
_cell_measurement_reflns_used 3018
_cell_measurement_temperature 296(2)
_cell_measurement_theta_max 22.09
_cell_measurement_theta_min 2.2
_cell_volume 1342.1(2)
_computing_structure_refinement 'SHELXL-97 (Sheldrick, 2008)'
_computing_structure_solution 'SHELXS-97 (Sheldrick, 2008)'
_diffrn_ambient_temperature 296(2)
_diffrn_measured_fraction_theta_full 0.999
_diffrn_measured_fraction_theta_max 0.999
_diffrn_measurement_device_type 'Bruker Apex II CCD'
_diffrn_radiation_monochromator graphite
_diffrn_radiation_source 'fine-focus sealed tube'
_diffrn_radiation_type MoK\a
_diffrn_radiation_wavelength 0.71073
_diffrn_reflns_av_R_equivalents 0.0384
_diffrn_reflns_av_sigmaI/netI 0.0235
_diffrn_reflns_limit_h_max 13
_diffrn_reflns_limit_h_min -13
_diffrn_reflns_limit_k_max 20
_diffrn_reflns_limit_k_min -20
_diffrn_reflns_limit_l_max 8
_diffrn_reflns_limit_l_min -8
_diffrn_reflns_number 15530
_diffrn_reflns_theta_full 25.01
_diffrn_reflns_theta_max 25.01
_diffrn_reflns_theta_min 1.87
_exptl_absorpt_coefficient_mu 0.083
_exptl_absorpt_correction_T_max 0.9827
_exptl_absorpt_correction_T_min 0.9611
_exptl_absorpt_correction_type multi-scan
_exptl_absorpt_process_details sadabs
_exptl_crystal_colour colorless
_exptl_crystal_density_diffrn 1.288
_exptl_crystal_density_method 'not measured'
_exptl_crystal_description block
_exptl_crystal_F_000 544
_exptl_crystal_size_max 0.48
_exptl_crystal_size_mid 0.32
_exptl_crystal_size_min 0.21
_refine_diff_density_max 0.119
_refine_diff_density_min -0.110
_refine_diff_density_rms 0.026
_refine_ls_extinction_coef 0.0120(15)
_refine_ls_extinction_expression Fc^*^=kFc[1+0.001xFc^2^\l^3^/sin(2\q)]^-1/4^
_refine_ls_extinction_method SHELXL
_refine_ls_goodness_of_fit_ref 1.036
_refine_ls_hydrogen_treatment constr
_refine_ls_matrix_type full
_refine_ls_number_parameters 182
_refine_ls_number_reflns 2375
_refine_ls_number_restraints 0
_refine_ls_restrained_S_all 1.036
_refine_ls_R_factor_all 0.0571
_refine_ls_R_factor_gt 0.0356
_refine_ls_shift/su_max 0.000
_refine_ls_shift/su_mean 0.000
_refine_ls_structure_factor_coef Fsqd
_refine_ls_weighting_details 'calc w=1/[\s^2^(Fo^2^)+(0.0351P)^2^+0.2420P] where P=(Fo^2^+2Fc^2^)/3'
_refine_ls_weighting_scheme calc
_refine_ls_wR_factor_gt 0.0810
_refine_ls_wR_factor_ref 0.0925
_reflns_number_gt 1721
_reflns_number_total 2375
_reflns_threshold_expression >2sigma(I)
_cod_data_source_file c9sc01657k2.cif
_cod_data_source_block z_CCDC3
_cod_depositor_comments
;
The following automatic conversions were performed:

data item '_symmetry_cell_setting' value 'Monoclinic' was changed to
'monoclinic' in accordance with the
/home/saulius/struct/COD-crude-data/automatic-downloads/DataCite-retrospective/RSC/depositions/lib/dictionaries/cif_core.dic
dictionary named 'cif_core.dic' version 2.4.2 last updated on
2011-04-26.

Automatic conversion script
Id: cif_fix_values 6909 2019-04-08 15:41:33Z antanas 
;
_cod_original_sg_symbol_H-M P2(1)/c
_cod_database_code 1555248

loop_
_symmetry_equiv_pos_as_xyz
'x, y, z'
'-x, y+1/2, -z+1/2'
'-x, -y, -z'
'x, -y-1/2, z-1/2'

loop_
_atom_site_label
_atom_site_type_symbol
_atom_site_fract_x
_atom_site_fract_y
_atom_site_fract_z
_atom_site_U_iso_or_equiv
_atom_site_adp_type
_atom_site_occupancy
_atom_site_symmetry_multiplicity
_atom_site_calc_flag
_atom_site_refinement_flags
O2 O 0.13484(9) 0.07595(6) 0.36075(16) 0.0550(3) Uani 1 1 d .
O1 O 0.17809(12) 0.18896(7) 0.4990(2) 0.0813(4) Uani 1 1 d .
C1 C 0.18045(14) -0.06711(9) -0.0093(2) 0.0523(4) Uani 1 1 d .
C2 C 0.13680(17) -0.13901(10) -0.0777(3) 0.0669(5) Uani 1 1 d .
H2A H 0.1690 -0.1614 -0.1798 0.080 Uiso 1 1 calc R
C3 C 0.04876(17) -0.17588(10) 0.0029(3) 0.0698(5) Uani 1 1 d .
H3A H 0.0216 -0.2232 -0.0443 0.084 Uiso 1 1 calc R
C4 C -0.00160(15) -0.14355(10) 0.1561(3) 0.0637(5) Uani 1 1 d .
H4A H -0.0621 -0.1694 0.2098 0.076 Uiso 1 1 calc R
C5 C 0.03720(14) -0.07448(9) 0.2274(2) 0.0544(4) Uani 1 1 d .
H5A H 0.0032 -0.0533 0.3294 0.065 Uiso 1 1 calc R
C6 C 0.12866(13) -0.03499(8) 0.1471(2) 0.0457(4) Uani 1 1 d .
C7 C 0.17600(13) 0.03622(8) 0.2092(2) 0.0444(4) Uani 1 1 d .
C8 C 0.26484(13) 0.07375(8) 0.1326(2) 0.0463(4) Uani 1 1 d .
C9 C 0.31534(15) 0.04124(10) -0.0205(2) 0.0589(5) Uani 1 1 d .
H9A H 0.3766 0.0662 -0.0744 0.071 Uiso 1 1 calc R
C10 C 0.27311(16) -0.02767(11) -0.0891(2) 0.0630(5) Uani 1 1 d .
H10A H 0.3061 -0.0494 -0.1913 0.076 Uiso 1 1 calc R
C11 C 0.19839(15) 0.14352(9) 0.3816(3) 0.0564(4) Uani 1 1 d .
C12 C 0.29138(14) 0.14665(9) 0.2416(2) 0.0497(4) Uani 1 1 d .
H12A H 0.2737 0.1899 0.1538 0.060 Uiso 1 1 calc R
C13 C 0.42081(14) 0.15255(8) 0.3478(2) 0.0466(4) Uani 1 1 d .
C14 C 0.50012(15) 0.20779(10) 0.3033(2) 0.0586(4) Uani 1 1 d .
H14A H 0.4735 0.2436 0.2088 0.070 Uiso 1 1 calc R
C15 C 0.61963(16) 0.21033(11) 0.3988(3) 0.0677(5) Uani 1 1 d .
H15A H 0.6728 0.2479 0.3676 0.081 Uiso 1 1 calc R
C16 C 0.65985(16) 0.15849(11) 0.5375(3) 0.0637(5) Uani 1 1 d .
H16A H 0.7405 0.1600 0.5997 0.076 Uiso 1 1 calc R
C17 C 0.58098(17) 0.10402(10) 0.5851(3) 0.0677(5) Uani 1 1 d .
H17A H 0.6076 0.0689 0.6815 0.081 Uiso 1 1 calc R
C18 C 0.46269(16) 0.10100(9) 0.4911(3) 0.0604(5) Uani 1 1 d .
H18A H 0.4099 0.0637 0.5244 0.072 Uiso 1 1 calc R

loop_
_atom_site_aniso_label
_atom_site_aniso_U_11
_atom_site_aniso_U_22
_atom_site_aniso_U_33
_atom_site_aniso_U_23
_atom_site_aniso_U_13
_atom_site_aniso_U_12
O2 0.0536(7) 0.0543(7) 0.0594(7) -0.0050(5) 0.0160(5) 0.0035(5)
O1 0.0810(9) 0.0679(8) 0.0987(10) -0.0296(8) 0.0255(8) 0.0053(7)
C1 0.0482(9) 0.0549(10) 0.0520(10) -0.0024(8) 0.0009(8) 0.0020(7)
C2 0.0654(12) 0.0620(11) 0.0712(12) -0.0158(9) 0.0029(10) 0.0017(9)
C3 0.0639(12) 0.0540(11) 0.0868(14) -0.0069(10) -0.0048(11) -0.0057(9)
C4 0.0495(10) 0.0588(11) 0.0794(13) 0.0132(10) -0.0015(9) -0.0056(8)
C5 0.0453(9) 0.0567(10) 0.0603(10) 0.0074(8) 0.0043(8) 0.0021(8)
C6 0.0392(8) 0.0480(9) 0.0479(9) 0.0047(7) -0.0001(7) 0.0039(7)
C7 0.0419(8) 0.0485(9) 0.0422(8) 0.0018(7) 0.0038(7) 0.0081(7)
C8 0.0459(8) 0.0473(9) 0.0444(9) 0.0048(7) 0.0021(7) 0.0013(7)
C9 0.0574(10) 0.0697(12) 0.0517(10) 0.0000(9) 0.0152(8) -0.0092(9)
C10 0.0656(11) 0.0744(12) 0.0513(10) -0.0121(9) 0.0165(9) -0.0033(9)
C11 0.0536(10) 0.0481(10) 0.0662(11) -0.0053(9) 0.0050(8) 0.0073(8)
C12 0.0510(9) 0.0433(9) 0.0532(9) 0.0081(7) 0.0016(7) 0.0027(7)
C13 0.0517(9) 0.0402(8) 0.0471(9) -0.0005(7) 0.0043(7) 0.0040(7)
C14 0.0600(11) 0.0613(11) 0.0536(10) 0.0128(8) 0.0057(8) -0.0047(9)
C15 0.0553(11) 0.0798(13) 0.0689(12) 0.0040(10) 0.0118(9) -0.0127(9)
C16 0.0509(10) 0.0720(12) 0.0652(12) -0.0117(10) -0.0014(9) 0.0091(9)
C17 0.0735(13) 0.0533(11) 0.0693(12) 0.0050(9) -0.0128(10) 0.0097(9)
C18 0.0651(11) 0.0439(9) 0.0676(11) 0.0095(8) -0.0053(9) -0.0026(8)

loop_
_atom_type_symbol
_atom_type_description
_atom_type_scat_dispersion_real
_atom_type_scat_dispersion_imag
_atom_type_scat_source
C C 0.0033 0.0016 'International Tables Vol C Tables 4.2.6.8 and 6.1.1.4'
H H 0.0000 0.0000 'International Tables Vol C Tables 4.2.6.8 and 6.1.1.4'
O O 0.0106 0.0060 'International Tables Vol C Tables 4.2.6.8 and 6.1.1.4'

loop_
_geom_angle_atom_site_label_1
_geom_angle_atom_site_label_2
_geom_angle_atom_site_label_3
_geom_angle
C11 O2 C7 107.30(12)
C2 C1 C10 122.43(16)
C2 C1 C6 117.54(15)
C10 C1 C6 120.02(15)
C3 C2 C1 121.16(17)
C3 C2 H2A 119.4
C1 C2 H2A 119.4
C2 C3 C4 120.70(17)
C2 C3 H3A 119.7
C4 C3 H3A 119.7
C5 C4 C3 120.47(17)
C5 C4 H4A 119.8
C3 C4 H4A 119.8
C4 C5 C6 120.11(16)
C4 C5 H5A 119.9
C6 C5 H5A 119.9
C7 C6 C5 125.05(14)
C7 C6 C1 114.93(14)
C5 C6 C1 120.02(15)
C8 C7 O2 112.77(13)
C8 C7 C6 124.87(14)
O2 C7 C6 122.36(13)
C7 C8 C9 119.52(14)
C7 C8 C12 108.41(13)
C9 C8 C12 132.06(14)
C10 C9 C8 118.78(15)
C10 C9 H9A 120.6
C8 C9 H9A 120.6
C9 C10 C1 121.87(16)
C9 C10 H10A 119.1
C1 C10 H10A 119.1
O1 C11 O2 120.72(16)
O1 C11 C12 129.19(16)
O2 C11 C12 110.07(13)
C8 C12 C13 114.08(12)
C8 C12 C11 101.34(13)
C13 C12 C11 111.27(13)
C8 C12 H12A 109.9
C13 C12 H12A 109.9
C11 C12 H12A 109.9
C14 C13 C18 118.35(15)
C14 C13 C12 121.51(14)
C18 C13 C12 120.13(14)
C13 C14 C15 120.25(16)
C13 C14 H14A 119.9
C15 C14 H14A 119.9
C16 C15 C14 120.63(17)
C16 C15 H15A 119.7
C14 C15 H15A 119.7
C15 C16 C17 119.57(16)
C15 C16 H16A 120.2
C17 C16 H16A 120.2
C16 C17 C18 120.17(17)
C16 C17 H17A 119.9
C18 C17 H17A 119.9
C17 C18 C13 121.02(16)
C17 C18 H18A 119.5
C13 C18 H18A 119.5

loop_
_geom_bond_atom_site_label_1
_geom_bond_atom_site_label_2
_geom_bond_distance
O2 C11 1.3784(19)
O2 C7 1.3994(17)
O1 C11 1.1912(19)
C1 C2 1.414(2)
C1 C10 1.415(2)
C1 C6 1.422(2)
C2 C3 1.356(3)
C2 H2A 0.9300
C3 C4 1.397(3)
C3 H3A 0.9300
C4 C5 1.361(2)
C4 H4A 0.9300
C5 C6 1.406(2)
C5 H5A 0.9300
C6 C7 1.404(2)
C7 C8 1.354(2)
C8 C9 1.398(2)
C8 C12 1.501(2)
C9 C10 1.363(2)
C9 H9A 0.9300
C10 H10A 0.9300
C11 C12 1.517(2)
C12 C13 1.511(2)
C12 H12A 0.9800
C13 C14 1.374(2)
C13 C18 1.381(2)
C14 C15 1.386(2)
C14 H14A 0.9300
C15 C16 1.359(2)
C15 H15A 0.9300
C16 C17 1.368(2)
C16 H16A 0.9300
C17 C18 1.371(2)
C17 H17A 0.9300
C18 H18A 0.9300

loop_
_geom_torsion_atom_site_label_1
_geom_torsion_atom_site_label_2
_geom_torsion_atom_site_label_3
_geom_torsion_atom_site_label_4
_geom_torsion
C10 C1 C2 C3 179.31(17)
C6 C1 C2 C3 0.0(2)
C1 C2 C3 C4 0.1(3)
C2 C3 C4 C5 -0.2(3)
C3 C4 C5 C6 0.0(2)
C4 C5 C6 C7 -179.72(15)
C4 C5 C6 C1 0.2(2)
C2 C1 C6 C7 179.72(14)
C10 C1 C6 C7 0.4(2)
C2 C1 C6 C5 -0.2(2)
C10 C1 C6 C5 -179.52(14)
C11 O2 C7 C8 1.20(16)
C11 O2 C7 C6 -179.01(13)
C5 C6 C7 C8 179.39(14)
C1 C6 C7 C8 -0.6(2)
C5 C6 C7 O2 -0.4(2)
C1 C6 C7 O2 179.68(12)
O2 C7 C8 C9 -179.98(13)
C6 C7 C8 C9 0.2(2)
O2 C7 C8 C12 1.04(17)
C6 C7 C8 C12 -178.74(13)
C7 C8 C9 C10 0.2(2)
C12 C8 C9 C10 178.92(16)
C8 C9 C10 C1 -0.3(3)
C2 C1 C10 C9 -179.27(17)
C6 C1 C10 C9 0.0(3)
C7 O2 C11 O1 178.17(15)
C7 O2 C11 C12 -2.92(16)
C7 C8 C12 C13 117.08(14)
C9 C8 C12 C13 -61.7(2)
C7 C8 C12 C11 -2.59(16)
C9 C8 C12 C11 178.62(16)
O1 C11 C12 C8 -177.84(18)
O2 C11 C12 C8 3.37(16)
O1 C11 C12 C13 60.5(2)
O2 C11 C12 C13 -118.28(14)
C8 C12 C13 C14 117.73(16)
C11 C12 C13 C14 -128.37(16)
C8 C12 C13 C18 -61.22(19)
C11 C12 C13 C18 52.68(19)
C18 C13 C14 C15 1.1(2)
C12 C13 C14 C15 -177.89(16)
C13 C14 C15 C16 -0.1(3)
C14 C15 C16 C17 -1.0(3)
C15 C16 C17 C18 1.1(3)
C16 C17 C18 C13 -0.1(3)
C14 C13 C18 C17 -0.9(3)
C12 C13 C18 C17 178.04(15)
